data_4310306
loop_
_publ_author_name
'Jian-Rong Li'
'Xian-He Bu'
'Ruo-Hua Zhang'

_publ_contact_author
;
 Xian-He Bu
  Department of Chemistry, Nankai University, Tianjin 300071,China
;
_publ_contact_author_email buxh@nankai.edu.cn
_publ_section_title
;
 Novel Lanthanide Coordination Polymers with a Flexible Disulfoxide
 Ligand, 1,2-Bis(ethylsulfinyl)ethane: Structures, Stereochemistry, and
 the Influences of Counteranions on the Framework Formations
;
_journal_name_full 'Inorganic Chemistry'
_journal_page_first 237
_journal_page_last 244
_journal_paper_doi 10.1021/ic034772i
_journal_volume 43
_journal_year 2004
_chemical_formula_sum 'C20 H50 Cl3 La N0 O20 S6'
_chemical_formula_weight 1048.22
_chemical_name_systematic
; 
 ? 
;
_space_group_IT_number 15
_symmetry_cell_setting monoclinic
_symmetry_space_group_name_Hall '-C 2yc'
_symmetry_space_group_name_H-M 'C 1 2/c 1'
_atom_sites_solution_hydrogens geom
_atom_sites_solution_primary direct
_atom_sites_solution_secondary difmap
_audit_creation_method SHELXL-97
_cell_angle_alpha 90.00
_cell_angle_beta 105.82(7)
_cell_angle_gamma 90.00
_cell_formula_units_Z 4
_cell_length_a 20.38(6)
_cell_length_b 11.79(3)
_cell_length_c 19.90(5)
_cell_measurement_temperature 293(2)
_cell_volume 4600(2)
_computing_cell_refinement 'Bruker SMART'
_computing_data_collection 'Bruker SMART'
_computing_data_reduction 'Bruker SHELXTL'
_computing_molecular_graphics 'Bruker SHELXTL'
_computing_publication_material 'Bruker SHELXTL'
_computing_structure_refinement 'SHELXL-97 (Sheldrick, 1997)'
_computing_structure_solution 'SHELXS-97 (Sheldrick, 1990)'
_diffrn_ambient_temperature 293(2)
_diffrn_measured_fraction_theta_full 0.994
_diffrn_measured_fraction_theta_max 0.994
_diffrn_measurement_device_type 'CCD area detector'
_diffrn_measurement_method 'phi and omega scans'
_diffrn_radiation_monochromator graphite
_diffrn_radiation_source 'fine-focus sealed tube'
_diffrn_radiation_type MoK\a
_diffrn_radiation_wavelength 0.71073
_diffrn_reflns_av_R_equivalents 0.0698
_diffrn_reflns_av_sigmaI/netI 0.0798
_diffrn_reflns_limit_h_max 18
_diffrn_reflns_limit_h_min -24
_diffrn_reflns_limit_k_max 13
_diffrn_reflns_limit_k_min -14
_diffrn_reflns_limit_l_max 23
_diffrn_reflns_limit_l_min -22
_diffrn_reflns_number 9168
_diffrn_reflns_theta_full 25.09
_diffrn_reflns_theta_max 25.09
_diffrn_reflns_theta_min 2.02
_exptl_absorpt_coefficient_mu 1.438
_exptl_absorpt_correction_T_max 0.8695
_exptl_absorpt_correction_T_min 0.7618
_exptl_absorpt_correction_type multi-scan
_exptl_absorpt_process_details SADABS
_exptl_crystal_density_diffrn 1.514
_exptl_crystal_density_method 'not measured'
_exptl_crystal_F_000 2136
_exptl_crystal_size_max 0.20
_exptl_crystal_size_mid 0.15
_exptl_crystal_size_min 0.10
_refine_diff_density_max 0.870
_refine_diff_density_min -0.989
_refine_diff_density_rms 0.105
_refine_ls_extinction_method none
_refine_ls_goodness_of_fit_ref 1.006
_refine_ls_hydrogen_treatment mixed
_refine_ls_matrix_type full
_refine_ls_number_parameters 277
_refine_ls_number_reflns 4065
_refine_ls_number_restraints 0
_refine_ls_restrained_S_all 1.006
_refine_ls_R_factor_all 0.0731
_refine_ls_R_factor_gt 0.0451
_refine_ls_shift/su_max 0.056
_refine_ls_shift/su_mean 0.006
_refine_ls_structure_factor_coef Fsqd
_refine_ls_weighting_details 'calc w=1/[\s^2^(Fo^2^)+(0.0500P)^2^+0.0000P] where P=(Fo^2^+2Fc^2^)/3'
_refine_ls_weighting_scheme calc
_refine_ls_wR_factor_gt 0.0957
_refine_ls_wR_factor_ref 0.1077
_reflns_number_gt 2934
_reflns_number_total 4065
_reflns_threshold_expression >2sigma(I)
_cod_data_source_file ic034772isi20030928_115520_02.cif
_cod_data_source_block complex1
_cod_depositor_comments
;
The following automatic conversions were performed:
'_symmetry_cell_setting' value 'Monoclinic' changed to 'monoclinic'
according to '/home/saulius/struct/CIF-dictionaries/cif_core.dic'
dictionary named 'cif_core.dic' version 2.4.1 from
2010-06-29.

'_exptl_absorpt_correction_type' value 'MULTI-SCAN' changed
to 'multi-scan' according to
'/home/saulius/struct/CIF-dictionaries/cif_core.dic' dictionary named
'cif_core.dic' version 2.4.1 from 2010-06-29.

Automatic conversion script
Id: cif_fix_enum 1527 2010-12-29 10:47:43Z saulius 
;
_cod_original_cell_volume 4599(21)
_cod_database_code 4310306

loop_
_symmetry_equiv_pos_as_xyz
'x, y, z'
'-x, y, -z+1/2'
'x+1/2, y+1/2, z'
'-x+1/2, y+1/2, -z+1/2'
'-x, -y, -z'
'x, -y, z-1/2'
'-x+1/2, -y+1/2, -z'
'x+1/2, -y+1/2, z-1/2'

loop_
_atom_site_label
_atom_site_type_symbol
_atom_site_fract_x
_atom_site_fract_y
_atom_site_fract_z
_atom_site_U_iso_or_equiv
_atom_site_adp_type
_atom_site_occupancy
_atom_site_symmetry_multiplicity
_atom_site_calc_flag
_atom_site_refinement_flags
_atom_site_disorder_assembly
_atom_site_disorder_group
La1 La 0.5000 0.61728(3) 0.7500 0.03462(15) Uani 1 2 d S . .
S1 S 0.49558(8) 0.90122(11) 0.83830(7) 0.0549(4) Uani 1 1 d . . .
S2 S 0.36478(9) 0.69231(15) 0.83537(10) 0.0583(4) Uani 0.90 1 d P . .
S2' S 0.3414(10) 0.765(2) 0.7922(14) 0.114(8) Uani 0.10 1 d P . .
S3 S 0.43831(8) 0.59980(11) 0.55369(7) 0.0543(4) Uani 1 1 d . . .
O1 O 0.52814(19) 0.7860(3) 0.83114(18) 0.0577(10) Uani 1 1 d . . .
O2 O 0.39307(19) 0.6878(4) 0.7706(2) 0.0748(12) Uani 1 1 d . . .
O3 O 0.46519(19) 0.5466(3) 0.62726(16) 0.0544(10) Uani 1 1 d . . .
C1 C 0.6221(4) 0.9961(8) 0.8634(5) 0.147(4) Uani 1 1 d . . .
H1A H 0.6583 1.0384 0.8943 0.220 Uiso 1 1 calc R . .
H1B H 0.6054 1.0370 0.8204 0.220 Uiso 1 1 calc R . .
H1C H 0.6391 0.9235 0.8541 0.220 Uiso 1 1 calc R . .
C2 C 0.5646(4) 0.9793(6) 0.8974(4) 0.088(2) Uani 1 1 d . . .
H2A H 0.5481 1.0525 0.9081 0.106 Uiso 1 1 calc R . .
H2B H 0.5811 0.9376 0.9408 0.106 Uiso 1 1 calc R . .
C3 C 0.4418(4) 0.8802(5) 0.8978(3) 0.0721(19) Uani 1 1 d . . .
H3A H 0.4630 0.8238 0.9324 0.087 Uiso 1 1 calc R . .
H3B H 0.4397 0.9508 0.9222 0.087 Uiso 1 1 calc R . .
C4 C 0.3694(4) 0.8423(6) 0.8614(4) 0.082(2) Uani 1 1 d . . .
C5 C 0.2726(3) 0.6814(8) 0.7971(4) 0.095(2) Uani 1 1 d . . .
C6 C 0.2577(4) 0.5585(9) 0.7724(5) 0.134(3) Uani 1 1 d . . .
H6A H 0.2097 0.5496 0.7514 0.201 Uiso 1 1 calc R . .
H6B H 0.2720 0.5082 0.8116 0.201 Uiso 1 1 calc R . .
H6C H 0.2821 0.5409 0.7387 0.201 Uiso 1 1 calc R . .
C7 C 0.3117(4) 0.6426(9) 0.5739(5) 0.132(3) Uani 1 1 d . . .
H7A H 0.2637 0.6271 0.5594 0.198 Uiso 1 1 calc R . .
H7B H 0.3192 0.7223 0.5693 0.198 Uiso 1 1 calc R . .
H7C H 0.3299 0.6203 0.6218 0.198 Uiso 1 1 calc R . .
C8 C 0.3478(3) 0.5747(7) 0.5274(4) 0.087(2) Uani 1 1 d . . .
H8A H 0.3294 0.5972 0.4790 0.104 Uiso 1 1 calc R . .
H8B H 0.3391 0.4944 0.5309 0.104 Uiso 1 1 calc R . .
C9 C 0.4616(3) 0.4959(5) 0.4964(3) 0.0608(16) Uani 1 1 d . . .
H9A H 0.4505 0.4202 0.5089 0.073 Uiso 1 1 calc R . .
H9B H 0.4362 0.5102 0.4484 0.073 Uiso 1 1 calc R . .
Cl1 Cl 0.40374(11) 0.78619(14) 0.38307(9) 0.0738(5) Uani 1 1 d . . .
O11 O 0.4066(3) 0.8598(4) 0.3269(3) 0.122(2) Uani 1 1 d . . .
O12 O 0.3859(9) 0.6764(10) 0.3608(9) 0.079(4) Uani 0.50 1 d P . .
O12' O 0.3468(14) 0.707(3) 0.3623(13) 0.221(14) Uani 0.50 1 d P . .
O13 O 0.3577(12) 0.835(2) 0.4133(15) 0.189(13) Uani 0.50 1 d P . .
O13' O 0.3983(17) 0.8417(15) 0.4423(9) 0.147(11) Uani 0.50 1 d P . .
O14 O 0.4707(10) 0.7815(16) 0.4355(7) 0.120(8) Uani 0.50 1 d P . .
O14' O 0.4578(15) 0.721(3) 0.3933(15) 0.224(14) Uani 0.50 1 d P . .
Cl2 Cl 0.2500 0.2500 0.5000 0.1015(10) Uani 1 2 d S . .
O21 O 0.2646(9) 0.1439(12) 0.4664(10) 0.170(7) Uani 0.50 1 d P . .
O22 O 0.1755(7) 0.2466(18) 0.4917(11) 0.203(9) Uani 0.50 1 d P . .
O23 O 0.2617(12) 0.3329(12) 0.4545(8) 0.184(8) Uani 0.50 1 d P . .
O24 O 0.2154(10) 0.2403(19) 0.4364(11) 0.177(6) Uiso 0.50 1 d P . .
O4 O 0.4248(2) 0.4358(3) 0.7512(2) 0.0692(11) Uani 1 1 d . . .
C11 C 0.4015(5) 0.3449(8) 0.6973(4) 0.157(5) Uani 1 1 d . . .
H11A H 0.3755 0.2893 0.7144 0.235 Uiso 1 1 calc R . .
H11B H 0.4404 0.3092 0.6880 0.235 Uiso 1 1 calc R . .
H11C H 0.3735 0.3780 0.6551 0.235 Uiso 1 1 calc R . .

loop_
_atom_site_aniso_label
_atom_site_aniso_U_11
_atom_site_aniso_U_22
_atom_site_aniso_U_33
_atom_site_aniso_U_23
_atom_site_aniso_U_13
_atom_site_aniso_U_12
La1 0.0420(2) 0.0335(2) 0.0308(2) 0.000 0.01412(17) 0.000
S1 0.0863(11) 0.0372(8) 0.0445(8) -0.0036(6) 0.0233(7) -0.0013(7)
S2 0.0531(10) 0.0639(11) 0.0639(11) 0.0092(9) 0.0261(8) 0.0136(9)
S2' 0.061(13) 0.14(2) 0.13(2) 0.000(18) 0.002(12) 0.036(14)
S3 0.0815(10) 0.0483(8) 0.0326(8) -0.0005(6) 0.0147(7) -0.0072(7)
O1 0.080(3) 0.042(2) 0.054(2) -0.0077(17) 0.021(2) -0.0003(19)
O2 0.058(2) 0.092(3) 0.085(3) -0.018(3) 0.038(2) 0.003(2)
O3 0.091(3) 0.044(2) 0.0281(19) -0.0013(16) 0.0167(18) -0.004(2)
C1 0.136(8) 0.138(8) 0.173(10) -0.059(7) 0.055(7) -0.074(7)
C2 0.117(6) 0.068(4) 0.083(5) -0.034(4) 0.032(4) -0.021(4)
C3 0.128(6) 0.047(3) 0.056(4) 0.001(3) 0.048(4) 0.012(4)
C4 0.093(5) 0.072(4) 0.096(6) 0.000(4) 0.053(4) 0.015(4)
C5 0.051(4) 0.121(7) 0.121(7) -0.017(5) 0.039(4) 0.005(4)
C6 0.073(5) 0.172(10) 0.158(9) -0.011(8) 0.033(5) -0.024(6)
C7 0.098(6) 0.194(10) 0.105(7) -0.027(7) 0.029(5) 0.013(7)
C8 0.083(5) 0.106(6) 0.066(5) 0.004(4) 0.008(4) -0.012(4)
C9 0.096(4) 0.053(3) 0.032(3) -0.010(3) 0.016(3) -0.012(3)
Cl1 0.1126(15) 0.0549(10) 0.0587(11) 0.0016(8) 0.0317(10) 0.0032(10)
O11 0.198(6) 0.088(4) 0.067(3) 0.020(3) 0.015(4) -0.024(4)
O12 0.108(12) 0.047(5) 0.098(9) -0.019(5) 0.056(10) -0.020(7)
O12' 0.22(3) 0.28(3) 0.134(17) 0.04(2) -0.004(17) -0.17(2)
O13 0.160(18) 0.193(19) 0.27(3) -0.11(2) 0.15(2) -0.029(15)
O13' 0.32(4) 0.075(9) 0.073(10) -0.014(7) 0.103(15) 0.015(16)
O14 0.148(14) 0.146(14) 0.045(7) 0.021(7) -0.011(8) -0.057(13)
O14' 0.24(3) 0.26(3) 0.22(2) 0.14(2) 0.13(2) 0.20(3)
Cl2 0.134(3) 0.100(2) 0.0631(18) 0.0066(17) 0.0144(18) -0.010(2)
O21 0.216(17) 0.109(10) 0.246(19) -0.063(12) 0.166(15) -0.053(11)
O22 0.085(10) 0.28(2) 0.24(2) -0.112(18) 0.044(11) -0.003(12)
O23 0.31(2) 0.097(9) 0.131(12) 0.057(9) 0.047(14) -0.022(13)
O4 0.079(3) 0.058(2) 0.075(3) 0.001(2) 0.028(2) -0.022(2)
C11 0.205(11) 0.150(8) 0.091(7) 0.014(6) -0.001(7) -0.125(8)

loop_
_atom_type_symbol
_atom_type_description
_atom_type_scat_dispersion_real
_atom_type_scat_dispersion_imag
_atom_type_scat_source
C C 0.0033 0.0016 'International Tables Vol C Tables 4.2.6.8 and 6.1.1.4'
H H 0.0000 0.0000 'International Tables Vol C Tables 4.2.6.8 and 6.1.1.4'
N N 0.0061 0.0033 'International Tables Vol C Tables 4.2.6.8 and 6.1.1.4'
O O 0.0106 0.0060 'International Tables Vol C Tables 4.2.6.8 and 6.1.1.4'
S S 0.1246 0.1234 'International Tables Vol C Tables 4.2.6.8 and 6.1.1.4'
Cl Cl 0.1484 0.1585 'International Tables Vol C Tables 4.2.6.8 and 6.1.1.4'
La La -0.2871 2.4523 'International Tables Vol C Tables 4.2.6.8 and 6.1.1.4'

loop_
_geom_angle_atom_site_label_1
_geom_angle_atom_site_label_2
_geom_angle_atom_site_label_3
_geom_angle
_geom_angle_site_symmetry_1
_geom_angle_site_symmetry_3
_geom_angle_publ_flag
O2 La1 O2 140.6(3) 2_656 . ?
O2 La1 O3 88.76(17) 2_656 . ?
O2 La1 O3 104.28(18) . . ?
O2 La1 O3 104.28(18) 2_656 2_656 ?
O2 La1 O3 88.76(17) . 2_656 ?
O3 La1 O3 141.0(2) . 2_656 ?
O2 La1 O1 77.53(16) 2_656 . ?
O2 La1 O1 71.70(17) . . ?
O3 La1 O1 147.48(12) . . ?
O3 La1 O1 71.49(19) 2_656 . ?
O2 La1 O1 71.70(17) 2_656 2_656 ?
O2 La1 O1 77.53(16) . 2_656 ?
O3 La1 O1 71.49(19) . 2_656 ?
O3 La1 O1 147.48(12) 2_656 2_656 ?
O1 La1 O1 76.2(2) . 2_656 ?
O2 La1 O4 144.73(15) 2_656 . ?
O2 La1 O4 74.4(2) . . ?
O3 La1 O4 74.14(15) . . ?
O3 La1 O4 74.39(15) 2_656 . ?
O1 La1 O4 131.64(16) . . ?
O1 La1 O4 127.83(18) 2_656 . ?
O2 La1 O4 74.4(2) 2_656 2_656 ?
O2 La1 O4 144.73(15) . 2_656 ?
O3 La1 O4 74.39(15) . 2_656 ?
O3 La1 O4 74.14(15) 2_656 2_656 ?
O1 La1 O4 127.83(18) . 2_656 ?
O1 La1 O4 131.64(16) 2_656 2_656 ?
O4 La1 O4 71.4(3) . 2_656 ?
O1 S1 C2 103.3(3) . . ?
O1 S1 C3 106.8(3) . . ?
C2 S1 C3 98.3(4) . . ?
S2' S2 O2 66.4(12) . . ?
S2' S2 C5 66.1(12) . . ?
O2 S2 C5 103.0(3) . . ?
S2' S2 C4 60.0(12) . . ?
O2 S2 C4 105.4(3) . . ?
C5 S2 C4 98.8(4) . . ?
S2 S2' O2 67.3(11) . . ?
S2 S2' C4 79.5(13) . . ?
O2 S2' C4 117.4(12) . . ?
S2 S2' C5 74.2(15) . . ?
O2 S2' C5 107.7(16) . . ?
C4 S2' C5 112.0(16) . . ?
O3 S3 C8 106.2(3) . . ?
O3 S3 C9 103.5(3) . . ?
C8 S3 C9 97.4(3) . . ?
S1 O1 La1 136.6(2) . . ?
S2' O2 S2 46.3(10) . . ?
S2' O2 La1 161.4(10) . . ?
S2 O2 La1 134.0(3) . . ?
S3 O3 La1 136.3(2) . . ?
C2 C1 H1A 109.5 . . ?
C2 C1 H1B 109.5 . . ?
H1A C1 H1B 109.5 . . ?
C2 C1 H1C 109.5 . . ?
H1A C1 H1C 109.5 . . ?
H1B C1 H1C 109.5 . . ?
C1 C2 S1 109.4(6) . . ?
C1 C2 H2A 109.8 . . ?
S1 C2 H2A 109.8 . . ?
C1 C2 H2B 109.8 . . ?
S1 C2 H2B 109.8 . . ?
H2A C2 H2B 108.2 . . ?
C4 C3 S1 113.9(5) . . ?
C4 C3 H3A 108.8 . . ?
S1 C3 H3A 108.8 . . ?
C4 C3 H3B 108.8 . . ?
S1 C3 H3B 108.8 . . ?
H3A C3 H3B 107.7 . . ?
C3 C4 S2' 129.9(9) . . ?
C3 C4 S2 112.6(5) . . ?
S2' C4 S2 40.6(9) . . ?
C6 C5 S2' 127.7(10) . . ?
C6 C5 S2 107.0(5) . . ?
S2' C5 S2 39.7(8) . . ?
C5 C6 H6A 109.5 . . ?
C5 C6 H6B 109.5 . . ?
H6A C6 H6B 109.5 . . ?
C5 C6 H6C 109.5 . . ?
H6A C6 H6C 109.5 . . ?
H6B C6 H6C 109.5 . . ?
C8 C7 H7A 109.5 . . ?
C8 C7 H7B 109.5 . . ?
H7A C7 H7B 109.5 . . ?
C8 C7 H7C 109.5 . . ?
H7A C7 H7C 109.5 . . ?
H7B C7 H7C 109.5 . . ?
C7 C8 S3 110.9(5) . . ?
C7 C8 H8A 109.5 . . ?
S3 C8 H8A 109.5 . . ?
C7 C8 H8B 109.5 . . ?
S3 C8 H8B 109.5 . . ?
H8A C8 H8B 108.0 . . ?
C9 C9 S3 109.4(5) 5_666 . ?
C9 C9 H9A 109.8 5_666 . ?
S3 C9 H9A 109.8 . . ?
C9 C9 H9B 109.8 5_666 . ?
S3 C9 H9B 109.8 . . ?
H9A C9 H9B 108.2 . . ?
O14' Cl1 O13 145.3(15) . . ?
O14' Cl1 O13' 113.8(14) . . ?
O13 Cl1 O13' 37.1(14) . . ?
O14' Cl1 O12 68.8(16) . . ?
O13 Cl1 O12 112.2(12) . . ?
O13' Cl1 O12 130.0(11) . . ?
O14' Cl1 O11 105.4(9) . . ?
O13 Cl1 O11 105.6(14) . . ?
O13' Cl1 O11 114.2(8) . . ?
O12 Cl1 O11 112.4(8) . . ?
O14' Cl1 O12' 103.9(17) . . ?
O13 Cl1 O12' 78.6(16) . . ?
O13' Cl1 O12' 107.7(15) . . ?
O12 Cl1 O12' 36.1(13) . . ?
O11 Cl1 O12' 111.4(10) . . ?
O14' Cl1 O14 45.0(14) . . ?
O13 Cl1 O14 108.5(13) . . ?
O13' Cl1 O14 71.8(12) . . ?
O12 Cl1 O14 107.6(10) . . ?
O11 Cl1 O14 110.4(6) . . ?
O12' Cl1 O14 133.5(12) . . ?
O12' O12 Cl1 76(2) . . ?
O12' O12 O14' 128(3) . . ?
Cl1 O12 O14' 53.4(9) . . ?
O12 O12' Cl1 67.5(18) . . ?
O12 O12' O13 113(3) . . ?
Cl1 O12' O13 48.5(11) . . ?
O13' O13 Cl1 72(2) . . ?
O13' O13 O12' 114(3) . . ?
Cl1 O13 O12' 52.8(12) . . ?
O13 O13' Cl1 71(2) . . ?
O13 O13' O14 127(3) . . ?
Cl1 O13' O14 56.9(9) . . ?
O14' O14 Cl1 59.4(13) . . ?
O14' O14 O13' 108(2) . . ?
Cl1 O14 O13' 51.4(8) . . ?
O14 O14' Cl1 75.6(16) . . ?
O14 O14' O12 124(2) . . ?
Cl1 O14' O12 57.8(12) . . ?
O24 Cl2 O24 180.000(7) . 7_556 ?
O24 Cl2 O23 64.2(10) . . ?
O24 Cl2 O23 115.8(10) 7_556 . ?
O24 Cl2 O23 115.8(10) . 7_556 ?
O24 Cl2 O23 64.2(10) 7_556 7_556 ?
O23 Cl2 O23 180.000(4) . 7_556 ?
O24 Cl2 O22 67.3(10) . . ?
O24 Cl2 O22 112.7(10) 7_556 . ?
O23 Cl2 O22 107.3(10) . . ?
O23 Cl2 O22 72.7(10) 7_556 . ?
O24 Cl2 O22 112.7(10) . 7_556 ?
O24 Cl2 O22 67.3(10) 7_556 7_556 ?
O23 Cl2 O22 72.7(10) . 7_556 ?
O23 Cl2 O22 107.3(10) 7_556 7_556 ?
O22 Cl2 O22 180.000(3) . 7_556 ?
O24 Cl2 O21 66.6(10) . . ?
O24 Cl2 O21 113.4(10) 7_556 . ?
O23 Cl2 O21 101.9(9) . . ?
O23 Cl2 O21 78.1(9) 7_556 . ?
O22 Cl2 O21 104.6(9) . . ?
O22 Cl2 O21 75.4(9) 7_556 . ?
O24 Cl2 O21 113.4(10) . 7_556 ?
O24 Cl2 O21 66.6(10) 7_556 7_556 ?
O23 Cl2 O21 78.1(9) . 7_556 ?
O23 Cl2 O21 101.9(9) 7_556 7_556 ?
O22 Cl2 O21 75.4(9) . 7_556 ?
O22 Cl2 O21 104.6(9) 7_556 7_556 ?
O21 Cl2 O21 180.0(14) . 7_556 ?
O24 O21 Cl2 50.1(9) . . ?
O24 O21 O22 86.4(12) . 7_556 ?
Cl2 O21 O22 52.2(7) . 7_556 ?
Cl2 O22 O24 49.9(8) . . ?
Cl2 O22 O23 51.3(7) . 7_556 ?
O24 O22 O23 88.3(12) . 7_556 ?
Cl2 O22 O21 52.4(7) . 7_556 ?
O24 O22 O21 86.7(12) . 7_556 ?
O23 O22 O21 78.9(10) 7_556 7_556 ?
Cl2 O23 O24 53.8(10) . . ?
Cl2 O23 O22 56.0(8) . 7_556 ?
O24 O23 O22 94.0(13) . 7_556 ?
Cl2 O24 O23 62.0(10) . . ?
Cl2 O24 O21 63.3(10) . . ?
O23 O24 O21 98.8(15) . . ?
Cl2 O24 O22 62.8(11) . . ?
O23 O24 O22 103.0(17) . . ?
O21 O24 O22 100.0(16) . . ?
C11 O4 La1 130.3(4) . . ?
O4 C11 H11A 109.5 . . ?
O4 C11 H11B 109.5 . . ?
H11A C11 H11B 109.5 . . ?
O4 C11 H11C 109.5 . . ?
H11A C11 H11C 109.5 . . ?
H11B C11 H11C 109.5 . . ?

loop_
_geom_bond_atom_site_label_1
_geom_bond_atom_site_label_2
_geom_bond_distance
_geom_bond_site_symmetry_2
_geom_bond_publ_flag
La1 O2 2.468(7) 2_656 ?
La1 O2 2.468(7) . ?
La1 O3 2.493(6) . ?
La1 O3 2.493(6) 2_656 ?
La1 O1 2.527(6) . ?
La1 O1 2.527(6) 2_656 ?
La1 O4 2.635(6) . ?
La1 O4 2.635(6) 2_656 ?
S1 O1 1.536(5) . ?
S1 C2 1.819(7) . ?
S1 C3 1.836(7) . ?
S2 S2' 1.21(3) . ?
S2 O2 1.550(5) . ?
S2 C5 1.828(9) . ?
S2 C4 1.837(8) . ?
S2' O2 1.54(2) . ?
S2' C4 1.62(3) . ?
S2' C5 1.74(3) . ?
S3 O3 1.549(5) . ?
S3 C8 1.799(9) . ?
S3 C9 1.822(6) . ?
C1 C2 1.518(11) . ?
C1 H1A 0.9600 . ?
C1 H1B 0.9600 . ?
C1 H1C 0.9600 . ?
C2 H2A 0.9700 . ?
C2 H2B 0.9700 . ?
C3 C4 1.523(10) . ?
C3 H3A 0.9700 . ?
C3 H3B 0.9700 . ?
C5 C6 1.533(12) . ?
C6 H6A 0.9600 . ?
C6 H6B 0.9600 . ?
C6 H6C 0.9600 . ?
C7 C8 1.553(11) . ?
C7 H7A 0.9600 . ?
C7 H7B 0.9600 . ?
C7 H7C 0.9600 . ?
C8 H8A 0.9700 . ?
C8 H8B 0.9700 . ?
C9 C9 1.534(12) 5_666 ?
C9 H9A 0.9700 . ?
C9 H9B 0.9700 . ?
Cl1 O14' 1.313(16) . ?
Cl1 O13 1.37(2) . ?
Cl1 O13' 1.378(17) . ?
Cl1 O12 1.384(13) . ?
Cl1 O11 1.428(6) . ?
Cl1 O12' 1.46(2) . ?
Cl1 O14 1.477(15) . ?
O12 O12' 0.88(3) . ?
O12 O14' 1.53(4) . ?
O12' O13 1.79(4) . ?
O13 O13' 0.87(3) . ?
O13' O14 1.67(3) . ?
O14 O14' 1.08(3) . ?
Cl2 O24 1.28(2) . ?
Cl2 O24 1.28(2) 7_556 ?
Cl2 O23 1.396(13) . ?
Cl2 O23 1.396(13) 7_556 ?
Cl2 O22 1.482(15) . ?
Cl2 O22 1.482(15) 7_556 ?
Cl2 O21 1.486(14) . ?
Cl2 O21 1.486(14) 7_556 ?
O21 O24 1.53(2) . ?
O21 O22 1.82(2) 7_556 ?
O22 O24 1.54(2) . ?
O22 O23 1.71(2) 7_556 ?
O22 O21 1.82(2) 7_556 ?
O23 O24 1.42(2) . ?
O23 O22 1.71(2) 7_556 ?
O4 C11 1.498(10) . ?
C11 H11A 0.9600 . ?
C11 H11B 0.9600 . ?
C11 H11C 0.9600 . ?

loop_
_geom_torsion_atom_site_label_1
_geom_torsion_atom_site_label_2
_geom_torsion_atom_site_label_3
_geom_torsion_atom_site_label_4
_geom_torsion
_geom_torsion_site_symmetry_1
_geom_torsion_site_symmetry_2
_geom_torsion_site_symmetry_3
_geom_torsion_site_symmetry_4
_geom_torsion_publ_flag
C5 S2 S2' O2 -117.4(10) . . . . ?
C4 S2 S2' O2 125.9(10) . . . . ?
O2 S2 S2' C4 -125.9(10) . . . . ?
C5 S2 S2' C4 116.7(11) . . . . ?
O2 S2 S2' C5 117.4(10) . . . . ?
C4 S2 S2' C5 -116.7(11) . . . . ?
C2 S1 O1 La1 -164.9(3) . . . . ?
C3 S1 O1 La1 92.1(4) . . . . ?
O2 La1 O1 S1 116.4(4) 2_656 . . . ?
O2 La1 O1 S1 -38.8(3) . . . . ?
O3 La1 O1 S1 49.2(4) . . . . ?
O3 La1 O1 S1 -133.7(3) 2_656 . . . ?
O1 La1 O1 S1 42.4(2) 2_656 . . . ?
O4 La1 O1 S1 -86.4(4) . . . . ?
O4 La1 O1 S1 174.9(3) 2_656 . . . ?
C4 S2' O2 S2 63.8(15) . . . . ?
C5 S2' O2 S2 -63.6(13) . . . . ?
S2 S2' O2 La1 -100(3) . . . . ?
C4 S2' O2 La1 -36(5) . . . . ?
C5 S2' O2 La1 -164(2) . . . . ?
C5 S2 O2 S2' 56.4(13) . . . . ?
C4 S2 O2 S2' -46.7(13) . . . . ?
S2' S2 O2 La1 154.0(13) . . . . ?
C5 S2 O2 La1 -149.6(4) . . . . ?
C4 S2 O2 La1 107.4(4) . . . . ?
O2 La1 O2 S2' -25(3) 2_656 . . . ?
O3 La1 O2 S2' -131(3) . . . . ?
O3 La1 O2 S2' 86(3) 2_656 . . . ?
O1 La1 O2 S2' 15(3) . . . . ?
O1 La1 O2 S2' -64(3) 2_656 . . . ?
O4 La1 O2 S2' 160(3) . . . . ?
O4 La1 O2 S2' 146(3) 2_656 . . . ?
O2 La1 O2 S2 -107.1(4) 2_656 . . . ?
O3 La1 O2 S2 146.9(3) . . . . ?
O3 La1 O2 S2 4.1(3) 2_656 . . . ?
O1 La1 O2 S2 -66.8(4) . . . . ?
O1 La1 O2 S2 -146.2(4) 2_656 . . . ?
O4 La1 O2 S2 78.3(4) . . . . ?
O4 La1 O2 S2 63.9(4) 2_656 . . . ?
C8 S3 O3 La1 -101.6(4) . . . . ?
C9 S3 O3 La1 156.4(3) . . . . ?
O2 La1 O3 S3 -75.2(3) 2_656 . . . ?
O2 La1 O3 S3 67.2(3) . . . . ?
O3 La1 O3 S3 173.4(3) 2_656 . . . ?
O1 La1 O3 S3 -11.0(5) . . . . ?
O1 La1 O3 S3 -4.1(3) 2_656 . . . ?
O4 La1 O3 S3 136.0(4) . . . . ?
O4 La1 O3 S3 -149.3(3) 2_656 . . . ?
O1 S1 C2 C1 63.5(7) . . . . ?
C3 S1 C2 C1 173.1(6) . . . . ?
O1 S1 C3 C4 -87.8(5) . . . . ?
C2 S1 C3 C4 165.5(5) . . . . ?
S1 C3 C4 S2' 31.7(15) . . . . ?
S1 C3 C4 S2 75.3(5) . . . . ?
S2 S2' C4 C3 78.2(17) . . . . ?
O2 S2' C4 C3 21(3) . . . . ?
C5 S2' C4 C3 146.2(9) . . . . ?
O2 S2' C4 S2 -57.4(13) . . . . ?
C5 S2' C4 S2 68.0(15) . . . . ?
S2' S2 C4 C3 -125.5(14) . . . . ?
O2 S2 C4 C3 -75.1(5) . . . . ?
C5 S2 C4 C3 178.7(5) . . . . ?
O2 S2 C4 S2' 50.4(13) . . . . ?
C5 S2 C4 S2' -55.8(13) . . . . ?
S2 S2' C5 C6 -69.4(16) . . . . ?
O2 S2' C5 C6 -10(2) . . . . ?
C4 S2' C5 C6 -140.8(11) . . . . ?
O2 S2' C5 S2 59.2(11) . . . . ?
C4 S2' C5 S2 -71.3(14) . . . . ?
S2' S2 C5 C6 129.2(15) . . . . ?
O2 S2 C5 C6 72.6(6) . . . . ?
C4 S2 C5 C6 -179.3(6) . . . . ?
O2 S2 C5 S2' -56.6(14) . . . . ?
C4 S2 C5 S2' 51.5(13) . . . . ?
O3 S3 C8 C7 66.9(7) . . . . ?
C9 S3 C8 C7 173.4(6) . . . . ?
O3 S3 C9 C9 -75.5(6) . . . 5_666 ?
C8 S3 C9 C9 175.8(6) . . . 5_666 ?
O14' Cl1 O12 O12' 165(3) . . . . ?
O13 Cl1 O12 O12' 23(3) . . . . ?
O13' Cl1 O12 O12' 62(3) . . . . ?
O11 Cl1 O12 O12' -96(2) . . . . ?
O14 Cl1 O12 O12' 142(2) . . . . ?
O13 Cl1 O12 O14' -142.5(16) . . . . ?
O13' Cl1 O12 O14' -103.9(17) . . . . ?
O11 Cl1 O12 O14' 98.6(10) . . . . ?
O12' Cl1 O12 O14' -165(3) . . . . ?
O14 Cl1 O12 O14' -23.2(12) . . . . ?
O14' O12 O12' Cl1 15(3) . . . . ?
Cl1 O12 O12' O13 -17(2) . . . . ?
O14' O12 O12' O13 -3(5) . . . . ?
O14' Cl1 O12' O12 -14(3) . . . . ?
O13 Cl1 O12' O12 -158(3) . . . . ?
O13' Cl1 O12' O12 -135(2) . . . . ?
O11 Cl1 O12' O12 99(2) . . . . ?
O14 Cl1 O12' O12 -54(3) . . . . ?
O14' Cl1 O12' O13 144.5(16) . . . . ?
O13' Cl1 O12' O13 23.4(19) . . . . ?
O12 Cl1 O12' O13 158(3) . . . . ?
O11 Cl1 O12' O13 -102.5(14) . . . . ?
O14 Cl1 O12' O13 105(2) . . . . ?
O14' Cl1 O13 O13' 43(5) . . . . ?
O12 Cl1 O13 O13' 128(2) . . . . ?
O11 Cl1 O13 O13' -110(3) . . . . ?
O12' Cl1 O13 O13' 141(3) . . . . ?
O14 Cl1 O13 O13' 9(3) . . . . ?
O14' Cl1 O13 O12' -98(3) . . . . ?
O13' Cl1 O13 O12' -141(3) . . . . ?
O12 Cl1 O13 O12' -13.6(18) . . . . ?
O11 Cl1 O13 O12' 109.2(12) . . . . ?
O14 Cl1 O13 O12' -132.3(12) . . . . ?
O12 O12' O13 O13' -19(5) . . . . ?
Cl1 O12' O13 O13' -41(3) . . . . ?
O12 O12' O13 Cl1 22(3) . . . . ?
O12' O13 O13' Cl1 33(2) . . . . ?
Cl1 O13 O13' O14 -9(3) . . . . ?
O12' O13 O13' O14 24(5) . . . . ?
O14' Cl1 O13' O13 -155(3) . . . . ?
O12 Cl1 O13' O13 -73(3) . . . . ?
O11 Cl1 O13' O13 84(3) . . . . ?
O12' Cl1 O13' O13 -40(3) . . . . ?
O14 Cl1 O13' O13 -171(3) . . . . ?
O14' Cl1 O13' O14 16.4(17) . . . . ?
O13 Cl1 O13' O14 171(3) . . . . ?
O12 Cl1 O13' O14 98.0(15) . . . . ?
O11 Cl1 O13' O14 -104.8(8) . . . . ?
O12' Cl1 O13' O14 131.0(13) . . . . ?
O13 Cl1 O14 O14' 153(2) . . . . ?
O13' Cl1 O14 O14' 159(2) . . . . ?
O12 Cl1 O14 O14' 31.4(19) . . . . ?
O11 Cl1 O14 O14' -91.6(17) . . . . ?
O12' Cl1 O14 O14' 61(2) . . . . ?
O14' Cl1 O14 O13' -159(2) . . . . ?
O13 Cl1 O14 O13' -6(2) . . . . ?
O12 Cl1 O14 O13' -127.2(11) . . . . ?
O11 Cl1 O14 O13' 109.8(9) . . . . ?
O12' Cl1 O14 O13' -97.3(19) . . . . ?
O13 O13' O14 O14' -9(5) . . . . ?
Cl1 O13' O14 O14' -19.3(16) . . . . ?
O13 O13' O14 Cl1 10(4) . . . . ?
O13' O14 O14' Cl1 17.4(15) . . . . ?
Cl1 O14 O14' O12 -32.9(15) . . . . ?
O13' O14 O14' O12 -16(3) . . . . ?
O13 Cl1 O14' O14 -49(4) . . . . ?
O13' Cl1 O14' O14 -22(2) . . . . ?
O12 Cl1 O14' O14 -147.9(18) . . . . ?
O11 Cl1 O14' O14 103.7(14) . . . . ?
O12' Cl1 O14' O14 -139.1(18) . . . . ?
O13 Cl1 O14' O12 99(3) . . . . ?
O13' Cl1 O14' O12 125.6(13) . . . . ?
O11 Cl1 O14' O12 -108.5(9) . . . . ?
O12' Cl1 O14' O12 8.8(16) . . . . ?
O14 Cl1 O14' O12 147.9(18) . . . . ?
O12' O12 O14' O14 21(5) . . . . ?
Cl1 O12 O14' O14 39(2) . . . . ?
O12' O12 O14' Cl1 -18(3) . . . . ?
O24 Cl2 O21 O24 180.000(6) 7_556 . . . ?
O23 Cl2 O21 O24 -54.8(12) . . . . ?
O23 Cl2 O21 O24 125.2(12) 7_556 . . . ?
O22 Cl2 O21 O24 56.9(13) . . . . ?
O22 Cl2 O21 O24 -123.1(13) 7_556 . . . ?
O21 Cl2 O21 O24 148(100) 7_556 . . . ?
O24 Cl2 O21 O22 123.1(13) . . . 7_556 ?
O24 Cl2 O21 O22 -56.9(13) 7_556 . . 7_556 ?
O23 Cl2 O21 O22 68.4(10) . . . 7_556 ?
O23 Cl2 O21 O22 -111.6(10) 7_556 . . 7_556 ?
O22 Cl2 O21 O22 180.000(1) . . . 7_556 ?
O21 Cl2 O21 O22 -89(100) 7_556 . . 7_556 ?
O24 Cl2 O22 O24 180.000(5) 7_556 . . . ?
O23 Cl2 O22 O24 51.4(13) . . . . ?
O23 Cl2 O22 O24 -128.6(13) 7_556 . . . ?
O22 Cl2 O22 O24 -180(47) 7_556 . . . ?
O21 Cl2 O22 O24 -56.4(12) . . . . ?
O21 Cl2 O22 O24 123.6(12) 7_556 . . . ?
O24 Cl2 O22 O23 128.6(13) . . . 7_556 ?
O24 Cl2 O22 O23 -51.4(13) 7_556 . . 7_556 ?
O23 Cl2 O22 O23 180.000(4) . . . 7_556 ?
O22 Cl2 O22 O23 -51(36) 7_556 . . 7_556 ?
O21 Cl2 O22 O23 72.3(10) . . . 7_556 ?
O21 Cl2 O22 O23 -107.7(10) 7_556 . . 7_556 ?
O24 Cl2 O22 O21 -123.6(12) . . . 7_556 ?
O24 Cl2 O22 O21 56.4(12) 7_556 . . 7_556 ?
O23 Cl2 O22 O21 -72.3(10) . . . 7_556 ?
O23 Cl2 O22 O21 107.7(10) 7_556 . . 7_556 ?
O22 Cl2 O22 O21 57(28) 7_556 . . 7_556 ?
O21 Cl2 O22 O21 180.000(1) . . . 7_556 ?
O24 Cl2 O23 O24 180.000(2) 7_556 . . . ?
O23 Cl2 O23 O24 -176(100) 7_556 . . . ?
O22 Cl2 O23 O24 -53.2(13) . . . . ?
O22 Cl2 O23 O24 126.8(13) 7_556 . . . ?
O21 Cl2 O23 O24 56.4(12) . . . . ?
O21 Cl2 O23 O24 -123.6(12) 7_556 . . . ?
O24 Cl2 O23 O22 -126.8(13) . . . 7_556 ?
O24 Cl2 O23 O22 53.2(13) 7_556 . . 7_556 ?
O23 Cl2 O23 O22 57(100) 7_556 . . 7_556 ?
O22 Cl2 O23 O22 180.000(4) . . . 7_556 ?
O21 Cl2 O23 O22 -70.4(10) . . . 7_556 ?
O21 Cl2 O23 O22 109.6(10) 7_556 . . 7_556 ?
O24 Cl2 O24 O23 104(100) 7_556 . . . ?
O23 Cl2 O24 O23 180.000(2) 7_556 . . . ?
O22 Cl2 O24 O23 124.0(14) . . . . ?
O22 Cl2 O24 O23 -56.0(14) 7_556 . . . ?
O21 Cl2 O24 O23 -117.4(13) . . . . ?
O21 Cl2 O24 O23 62.6(13) 7_556 . . . ?
O24 Cl2 O24 O21 -139(100) 7_556 . . . ?
O23 Cl2 O24 O21 117.4(13) . . . . ?
O23 Cl2 O24 O21 -62.6(13) 7_556 . . . ?
O22 Cl2 O24 O21 -118.6(12) . . . . ?
O22 Cl2 O24 O21 61.4(12) 7_556 . . . ?
O21 Cl2 O24 O21 180.000(7) 7_556 . . . ?
O24 Cl2 O24 O22 -20(100) 7_556 . . . ?
O23 Cl2 O24 O22 -124.0(14) . . . . ?
O23 Cl2 O24 O22 56.0(14) 7_556 . . . ?
O22 Cl2 O24 O22 180.000(6) 7_556 . . . ?
O21 Cl2 O24 O22 118.6(12) . . . . ?
O21 Cl2 O24 O22 -61.4(12) 7_556 . . . ?
O22 O23 O24 Cl2 41.7(8) 7_556 . . . ?
Cl2 O23 O24 O21 -53.4(10) . . . . ?
O22 O23 O24 O21 -11.7(15) 7_556 . . . ?
Cl2 O23 O24 O22 49.1(12) . . . . ?
O22 O23 O24 O22 90.8(14) 7_556 . . . ?
O22 O21 O24 Cl2 -41.5(8) 7_556 . . . ?
Cl2 O21 O24 O23 52.5(11) . . . . ?
O22 O21 O24 O23 11.0(14) 7_556 . . . ?
Cl2 O21 O24 O22 -52.5(11) . . . . ?
O22 O21 O24 O22 -94.0(13) 7_556 . . . ?
O23 O22 O24 Cl2 -37.6(8) 7_556 . . . ?
O21 O22 O24 Cl2 41.4(8) 7_556 . . . ?
Cl2 O22 O24 O23 -48.7(11) . . . . ?
O23 O22 O24 O23 -86.3(14) 7_556 . . . ?
O21 O22 O24 O23 -7.3(14) 7_556 . . . ?
Cl2 O22 O24 O21 52.9(10) . . . . ?
O23 O22 O24 O21 15.3(14) 7_556 . . . ?
O21 O22 O24 O21 94.2(13) 7_556 . . . ?
O2 La1 O4 C11 -50.1(7) 2_656 . . . ?
O2 La1 O4 C11 124.0(7) . . . . ?
O3 La1 O4 C11 13.7(7) . . . . ?
O3 La1 O4 C11 -142.9(7) 2_656 . . . ?
O1 La1 O4 C11 170.7(6) . . . . ?
O1 La1 O4 C11 64.1(7) 2_656 . . . ?
O4 La1 O4 C11 -64.7(6) 2_656 . . . ?
